data_2215797
loop_
_publ_author_name
'Hu, Bin'
'Xu, Xiong-Bin'
'Li, Yong-Xiu'
'Ye, Heng-Yun'

_publ_section_title
;
 Hexaaquamanganese(II) bis[5-(4-nitrophenyl)tetrazolate]
;
_journal_coeditor_code BT2527
_journal_issue 11
_journal_name_full 'Acta Crystallographica Section E'
_journal_page_first m2698
_journal_page_last m2698
_journal_paper_doi 10.1107/S1600536807048945
_journal_volume 63
_journal_year 2007
_chemical_formula_iupac '[Mn (H2 O)6] (C7 H4 N5 O2)2'
_chemical_formula_moiety 'H12 Mn O6 2+, 2(C7 H4 N5 O2 -)'
_chemical_formula_sum 'C14 H20 Mn N10 O10'
_chemical_formula_weight 543.34
_chemical_name_systematic
;
Hexaaquamanganese(II) bis[5-(4-nitrophenyl)tetrazolate]
;
_space_group_IT_number 14
_symmetry_cell_setting monoclinic
_symmetry_space_group_name_Hall '-P 2ybc'
_symmetry_space_group_name_H-M 'P 1 21/c 1'
_atom_sites_solution_hydrogens geom
_atom_sites_solution_primary direct
_atom_sites_solution_secondary difmap
_audit_creation_method SHELXL-97
_cell_angle_alpha 90.00
_cell_angle_beta 97.157(16)
_cell_angle_gamma 90.00
_cell_formula_units_Z 2
_cell_length_a 7.954(7)
_cell_length_b 10.317(8)
_cell_length_c 13.537(11)
_cell_measurement_reflns_used 2744
_cell_measurement_temperature 293(2)
_cell_measurement_theta_max 27.4758
_cell_measurement_theta_min 3.0331
_cell_volume 1102.2(16)
_computing_cell_refinement 'CrystalClear (Rigaku, 2005)'
_computing_data_collection 'CrystalClear (Rigaku, 2005)'
_computing_data_reduction 'CrystalClear (Rigaku, 2005)'
_computing_molecular_graphics 'SHELXTL/PC (Sheldrick, 1999)'
_computing_publication_material 'SHELXTL/PC (Sheldrick, 1999)'
_computing_structure_refinement 'SHELXL97 (Sheldrick, 1997)'
_computing_structure_solution 'SHELXS97 (Sheldrick, 1997)'
_diffrn_ambient_temperature 293(2)
_diffrn_detector_area_resol_mean 13.6612
_diffrn_measured_fraction_theta_full 0.994
_diffrn_measured_fraction_theta_max 0.994
_diffrn_measurement_device_type 'Rigaku Mercury2 (2x2 bin mode)'
_diffrn_measurement_method \w
_diffrn_radiation_monochromator graphite
_diffrn_radiation_source 'fine-focus sealed tube'
_diffrn_radiation_type MoK\a
_diffrn_radiation_wavelength 0.71073
_diffrn_reflns_av_R_equivalents 0.0283
_diffrn_reflns_av_sigmaI/netI 0.0214
_diffrn_reflns_limit_h_max 10
_diffrn_reflns_limit_h_min -10
_diffrn_reflns_limit_k_max 13
_diffrn_reflns_limit_k_min -13
_diffrn_reflns_limit_l_max 17
_diffrn_reflns_limit_l_min -17
_diffrn_reflns_number 10660
_diffrn_reflns_theta_full 27.48
_diffrn_reflns_theta_max 27.48
_diffrn_reflns_theta_min 3.03
_exptl_absorpt_coefficient_mu 0.674
_exptl_absorpt_correction_T_max 1.0000
_exptl_absorpt_correction_T_min 0.8366
_exptl_absorpt_correction_type multi-scan
_exptl_absorpt_process_details '(CrystalClear; Rigaku, 2005)'
_exptl_crystal_colour yellow
_exptl_crystal_density_diffrn 1.637
_exptl_crystal_density_method 'not measured'
_exptl_crystal_description block
_exptl_crystal_F_000 558
_exptl_crystal_size_max 0.3500
_exptl_crystal_size_mid 0.1900
_exptl_crystal_size_min 0.1900
_refine_diff_density_max 0.287
_refine_diff_density_min -0.353
_refine_ls_extinction_method none
_refine_ls_goodness_of_fit_ref 1.084
_refine_ls_hydrogen_treatment constr
_refine_ls_matrix_type full
_refine_ls_number_parameters 160
_refine_ls_number_reflns 2520
_refine_ls_number_restraints 0
_refine_ls_restrained_S_all 1.084
_refine_ls_R_factor_all 0.0438
_refine_ls_R_factor_gt 0.0378
_refine_ls_shift/su_max 0.000
_refine_ls_shift/su_mean 0.000
_refine_ls_structure_factor_coef Fsqd
_refine_ls_weighting_details 'calc w=1/[\s^2^(Fo^2^)+(0.0518P)^2^+0.2401P] where P=(Fo^2^+2Fc^2^)/3'
_refine_ls_weighting_scheme calc
_refine_ls_wR_factor_gt 0.0958
_refine_ls_wR_factor_ref 0.1003
_reflns_number_gt 2221
_reflns_number_total 2520
_reflns_threshold_expression I>2\s(I)
_cod_data_source_file bt2527.cif
_cod_data_source_block I
_cod_original_cell_volume 1102.2(15)
_cod_original_sg_symbol_H-M 'P 21/c'
_cod_database_code 2215797
_cod_database_fobs_code 2215797

loop_
_symmetry_equiv_pos_as_xyz
'x, y, z'
'-x, y+1/2, -z+1/2'
'-x, -y, -z'
'x, -y-1/2, z-1/2'

loop_
_atom_site_type_symbol
_atom_site_label
_atom_site_fract_x
_atom_site_fract_y
_atom_site_fract_z
_atom_site_U_iso_or_equiv
_atom_site_adp_type
_atom_site_calc_flag
_atom_site_refinement_flags
_atom_site_occupancy
Mn Mn1 0.5000 0.0000 1.0000 0.03147(14) Uani d S 1
C C1 0.6929(2) 0.99094(13) 0.58668(13) 0.0292(3) Uani d . 1
C C2 0.7548(2) 0.99156(14) 0.48888(12) 0.0291(3) Uani d . 1
C C3 0.7496(2) 1.10551(16) 0.43314(12) 0.0384(4) Uani d . 1
H H3 0.7045 1.1805 0.4575 0.046 Uiso calc R 1
C C4 0.8109(2) 1.10797(18) 0.34188(13) 0.0412(4) Uani d . 1
H H4 0.8075 1.1837 0.3044 0.049 Uiso calc R 1
C C5 0.8771(2) 0.99548(15) 0.30807(13) 0.0356(4) Uani d . 1
C C6 0.8825(2) 0.88029(18) 0.36036(13) 0.0410(4) Uani d . 1
H H6 0.9265 0.8056 0.3350 0.049 Uiso calc R 1
C C7 0.8207(2) 0.87909(17) 0.45139(13) 0.0382(4) Uani d . 1
H H7 0.8231 0.8026 0.4879 0.046 Uiso calc R 1
N N1 0.68587(19) 0.88555(13) 0.64346(10) 0.0369(3) Uani d . 1
N N2 0.6243(2) 0.92766(15) 0.72523(11) 0.0403(3) Uani d . 1
N N3 0.5957(2) 1.05356(15) 0.71783(11) 0.0407(3) Uani d . 1
N N4 0.6378(2) 1.09577(13) 0.63085(10) 0.0379(3) Uani d . 1
N N5 0.9448(2) 0.99757(15) 0.21236(12) 0.0438(4) Uani d . 1
O O1 0.9327(2) 1.09802(15) 0.16354(10) 0.0587(4) Uani d . 1
O O2 1.0104(2) 0.89956(17) 0.18422(12) 0.0674(5) Uani d . 1
O O3 0.40897(18) 0.12248(12) 0.87429(8) 0.0444(3) Uani d . 1
H H3A 0.4620 0.1146 0.8226 0.067 Uiso d R 1
H H3B 0.3742 0.1959 0.8741 0.067 Uiso d R 1
O O4 0.76411(19) 0.04297(18) 0.97221(10) 0.0613(4) Uani d . 1
H H4A 0.8060 0.0456 0.9213 0.092 Uiso d R 1
H H4B 0.8321 0.0589 1.0179 0.092 Uiso d R 1
O O5 0.50240(19) 0.15689(12) 1.10283(9) 0.0491(4) Uani d . 1
H H5A 0.4586 0.1494 1.1575 0.074 Uiso d R 1
H H5B 0.5529 0.2268 1.1089 0.074 Uiso d R 1

loop_
_atom_site_aniso_label
_atom_site_aniso_U_11
_atom_site_aniso_U_22
_atom_site_aniso_U_33
_atom_site_aniso_U_12
_atom_site_aniso_U_13
_atom_site_aniso_U_23
Mn1 0.0456(2) 0.0249(2) 0.0255(2) 0.00061(13) 0.01037(15) -0.00051(11)
C1 0.0320(7) 0.0256(7) 0.0312(8) -0.0010(6) 0.0091(6) 0.0005(5)
C2 0.0302(8) 0.0303(8) 0.0280(8) -0.0028(6) 0.0078(6) -0.0005(5)
C3 0.0516(10) 0.0296(8) 0.0357(8) 0.0016(7) 0.0128(7) 0.0011(7)
C4 0.0540(11) 0.0374(9) 0.0340(8) -0.0028(8) 0.0123(8) 0.0048(7)
C5 0.0358(8) 0.0438(10) 0.0286(8) -0.0049(7) 0.0097(7) -0.0006(6)
C6 0.0478(10) 0.0386(9) 0.0398(9) 0.0060(8) 0.0178(8) -0.0021(7)
C7 0.0462(9) 0.0311(8) 0.0403(9) 0.0036(7) 0.0171(7) 0.0032(7)
N1 0.0502(8) 0.0283(7) 0.0354(7) 0.0000(6) 0.0181(6) 0.0015(6)
N2 0.0539(9) 0.0344(7) 0.0362(7) -0.0010(6) 0.0201(7) 0.0008(6)
N3 0.0580(9) 0.0329(8) 0.0348(7) 0.0022(7) 0.0197(7) -0.0005(6)
N4 0.0538(9) 0.0285(7) 0.0348(7) 0.0027(6) 0.0187(6) 0.0007(6)
N5 0.0432(8) 0.0585(11) 0.0316(8) -0.0076(7) 0.0127(7) -0.0011(6)
O1 0.0856(11) 0.0572(9) 0.0361(7) -0.0196(8) 0.0189(7) 0.0041(6)
O2 0.0802(11) 0.0769(11) 0.0526(8) 0.0189(9) 0.0384(8) 0.0027(8)
O3 0.0717(9) 0.0328(6) 0.0318(6) 0.0164(6) 0.0184(6) 0.0065(5)
O4 0.0510(8) 0.1000(12) 0.0361(7) -0.0124(8) 0.0177(6) -0.0016(8)
O5 0.0874(10) 0.0281(6) 0.0373(7) -0.0124(6) 0.0294(7) -0.0083(5)

loop_
_atom_type_symbol
_atom_type_description
_atom_type_scat_dispersion_real
_atom_type_scat_dispersion_imag
_atom_type_scat_source
C C 0.0033 0.0016 'International Tables Vol C Tables 4.2.6.8 and 6.1.1.4'
H H 0.0000 0.0000 'International Tables Vol C Tables 4.2.6.8 and 6.1.1.4'
N N 0.0061 0.0033 'International Tables Vol C Tables 4.2.6.8 and 6.1.1.4'
O O 0.0106 0.0060 'International Tables Vol C Tables 4.2.6.8 and 6.1.1.4'
Mn Mn 0.3368 0.7283 'International Tables Vol C Tables 4.2.6.8 and 6.1.1.4'

loop_
_geom_angle_atom_site_label_1
_geom_angle_atom_site_label_2
_geom_angle_atom_site_label_3
_geom_angle_site_symmetry_1
_geom_angle_site_symmetry_3
_geom_angle
_geom_angle_publ_flag
O5 Mn1 O5 . 3_657 180.0 ?
O5 Mn1 O3 . 3_657 87.43(8) ?
O5 Mn1 O3 3_657 3_657 92.57(8) ?
O5 Mn1 O3 . . 92.57(8) ?
O5 Mn1 O3 3_657 . 87.43(8) ?
O3 Mn1 O3 3_657 . 180.0 ?
O5 Mn1 O4 . 3_657 88.44(6) ?
O5 Mn1 O4 3_657 3_657 91.56(6) ?
O3 Mn1 O4 3_657 3_657 88.92(7) ?
O3 Mn1 O4 . 3_657 91.08(7) ?
O5 Mn1 O4 . . 91.56(6) ?
O5 Mn1 O4 3_657 . 88.44(6) ?
O3 Mn1 O4 3_657 . 91.08(7) ?
O3 Mn1 O4 . . 88.92(7) ?
O4 Mn1 O4 3_657 . 180.00(7) ?
N4 C1 N1 . . 111.20(16) n
N4 C1 C2 . . 124.43(13) ?
N1 C1 C2 . . 124.36(14) ?
C7 C2 C3 . . 119.45(16) ?
C7 C2 C1 . . 120.52(14) ?
C3 C2 C1 . . 120.03(14) ?
C4 C3 C2 . . 120.55(16) ?
C4 C3 H3 . . 119.7 ?
C2 C3 H3 . . 119.7 ?
C5 C4 C3 . . 118.27(16) ?
C5 C4 H4 . . 120.9 ?
C3 C4 H4 . . 120.9 ?
C4 C5 C6 . . 122.95(17) ?
C4 C5 N5 . . 118.70(15) ?
C6 C5 N5 . . 118.35(15) ?
C5 C6 C7 . . 118.21(16) ?
C5 C6 H6 . . 120.9 ?
C7 C6 H6 . . 120.9 ?
C6 C7 C2 . . 120.55(16) ?
C6 C7 H7 . . 119.7 ?
C2 C7 H7 . . 119.7 ?
C1 N1 N2 . . 104.92(14) n
N3 N2 N1 . . 109.52(13) n
N2 N3 N4 . . 109.13(12) n
C1 N4 N3 . . 105.23(14) n
O2 N5 O1 . . 122.65(18) ?
O2 N5 C5 . . 118.88(15) ?
O1 N5 C5 . . 118.47(16) ?
Mn1 O3 H3A . . 115.5 ?
Mn1 O3 H3B . . 129.1 ?
H3A O3 H3B . . 106.7 ?
Mn1 O4 H4A . . 130.8 ?
Mn1 O4 H4B . . 118.6 ?
H4A O4 H4B . . 110.5 ?
Mn1 O5 H5A . . 121.5 ?
Mn1 O5 H5B . . 133.8 ?
H5A O5 H5B . . 103.8 ?

loop_
_geom_bond_atom_site_label_1
_geom_bond_atom_site_label_2
_geom_bond_site_symmetry_2
_geom_bond_distance
_geom_bond_publ_flag
Mn1 O5 . 2.1334(17) n
Mn1 O5 3_657 2.1334(17) ?
Mn1 O3 3_657 2.1702(17) ?
Mn1 O3 . 2.1702(17) n
Mn1 O4 3_657 2.225(2) ?
Mn1 O4 . 2.225(2) n
C1 N4 . 1.336(2) n
C1 N1 . 1.337(2) n
C1 C2 . 1.469(2) ?
C2 C7 . 1.395(2) ?
C2 C3 . 1.395(2) ?
C3 C4 . 1.384(2) ?
C3 H3 . 0.9300 ?
C4 C5 . 1.376(3) ?
C4 H4 . 0.9300 ?
C5 C6 . 1.381(3) ?
C5 N5 . 1.464(2) ?
C6 C7 . 1.382(2) ?
C6 H6 . 0.9300 ?
C7 H7 . 0.9300 ?
N1 N2 . 1.338(2) n
N2 N3 . 1.320(3) n
N3 N4 . 1.336(2) n
N5 O2 . 1.221(2) ?
N5 O1 . 1.226(2) ?
O3 H3A . 0.8644 ?
O3 H3B . 0.8067 ?
O4 H4A . 0.8020 ?
O4 H4B . 0.7867 ?
O5 H5A . 0.8599 ?
O5 H5B . 0.8245 ?

loop_
_geom_hbond_atom_site_label_D
_geom_hbond_atom_site_label_H
_geom_hbond_atom_site_label_A
_geom_hbond_site_symmetry_A
_geom_hbond_distance_DH
_geom_hbond_distance_HA
_geom_hbond_distance_DA
_geom_hbond_angle_DHA
O3 H3A N3 1_545 0.86 1.98 2.825(2) 165.9
O3 H3B N1 2_646 0.81 2.02 2.819(3) 170.3
O4 H4A O2 3_766 0.80 2.24 3.000(3) 158.4
O4 H4B O1 1_546 0.79 2.07 2.822(3) 159.2
O5 H5A N2 3_667 0.86 1.96 2.789(3) 161.1
O5 H5B N4 4_576 0.82 1.96 2.777(3) 170.3
